data_7134308
loop_
_publ_author_name
'Nan, Jiang'
'Yang, Shuai'
'Huang, Guanjie'
'Fan, Liangxin'

_publ_section_title
;
 Radical-mediated chemo-divergent recyclization of
 1,2,3,4-benzothiatriazine-1,1-dioxides: alkyl migration and
 dearomatization.
;
_journal_issue 29
_journal_name_full 'Chemical communications (Cambridge, England)'
_journal_page_first 5503
_journal_page_last 5506
_journal_paper_doi 10.1039/d5cc00008d
_journal_volume 61
_journal_year 2025
_chemical_formula_sum 'C15 H15 N O2 S'
_chemical_formula_weight 273.34
_space_group_crystal_system orthorhombic
_space_group_IT_number 33
_space_group_name_Hall 'P 2c -2n'
_space_group_name_H-M_alt 'P n a 21'
_atom_sites_solution_hydrogens geom
_audit_creation_method SHELXL-2018/3
_audit_update_record
;
2024-10-31 deposited with the CCDC.	2025-03-10 downloaded from the CCDC.
;
_cell_angle_alpha 90
_cell_angle_beta 90
_cell_angle_gamma 90
_cell_formula_units_Z 4
_cell_length_a 18.433(3)
_cell_length_b 14.974(2)
_cell_length_c 4.8692(8)
_cell_measurement_reflns_used 3632
_cell_measurement_temperature 276(2)
_cell_measurement_theta_max 27.28
_cell_measurement_theta_min 2.60
_cell_volume 1344.0(4)
_computing_cell_refinement 'Bruker SAINT'
_computing_data_collection 'Bruker APEX2'
_computing_data_reduction 'Bruker SAINT'
_computing_molecular_graphics 'Bruker SHELXTL'
_computing_publication_material 'Bruker SHELXTL'
_computing_structure_refinement 'SHELXL-2018/3 (Sheldrick, 2018)'
_computing_structure_solution 'SHELXS-97 (Sheldrick 2008)'
_diffrn_ambient_temperature 276(2)
_diffrn_measured_fraction_theta_full 0.999
_diffrn_measured_fraction_theta_max 0.998
_diffrn_measurement_device_type 'Bruker APEX-II CCD'
_diffrn_measurement_method '\f and \w scans'
_diffrn_radiation_type MoK\a
_diffrn_radiation_wavelength 0.71073
_diffrn_reflns_av_R_equivalents 0.1426
_diffrn_reflns_av_unetI/netI 0.0893
_diffrn_reflns_Laue_measured_fraction_full 0.999
_diffrn_reflns_Laue_measured_fraction_max 0.998
_diffrn_reflns_limit_h_max 24
_diffrn_reflns_limit_h_min -24
_diffrn_reflns_limit_k_max 19
_diffrn_reflns_limit_k_min -19
_diffrn_reflns_limit_l_max 6
_diffrn_reflns_limit_l_min -6
_diffrn_reflns_number 33454
_diffrn_reflns_point_group_measured_fraction_full 1.000
_diffrn_reflns_point_group_measured_fraction_max 0.994
_diffrn_reflns_theta_full 25.242
_diffrn_reflns_theta_max 27.712
_diffrn_reflns_theta_min 2.210
_exptl_absorpt_coefficient_mu 0.238
_exptl_absorpt_correction_type none
_exptl_crystal_colour colourless
_exptl_crystal_density_diffrn 1.351
_exptl_crystal_description block
_exptl_crystal_F_000 576
_exptl_crystal_size_max 0.140
_exptl_crystal_size_mid 0.130
_exptl_crystal_size_min 0.120
_refine_diff_density_max 0.208
_refine_diff_density_min -0.284
_refine_diff_density_rms 0.054
_refine_ls_abs_structure_details
;
 Flack x determined using 591 quotients [(I+)-(I-)]/[(I+)+(I-)]
 (Parsons, Flack and Wagner, Acta Cryst. B69 (2013) 249-259).
;
_refine_ls_abs_structure_Flack 1.07(6)
_refine_ls_extinction_method none
_refine_ls_goodness_of_fit_ref 1.010
_refine_ls_hydrogen_treatment constr
_refine_ls_matrix_type full
_refine_ls_number_parameters 175
_refine_ls_number_reflns 3157
_refine_ls_number_restraints 1
_refine_ls_restrained_S_all 1.010
_refine_ls_R_factor_all 0.1263
_refine_ls_R_factor_gt 0.0606
_refine_ls_shift/su_max 0.000
_refine_ls_shift/su_mean 0.000
_refine_ls_structure_factor_coef Fsqd
_refine_ls_weighting_details 'w=1/[\s^2^(Fo^2^)+(0.0550P)^2^+0.4190P] where P=(Fo^2^+2Fc^2^)/3'
_refine_ls_weighting_scheme calc
_refine_ls_wR_factor_gt 0.1118
_refine_ls_wR_factor_ref 0.1352
_reflns_Friedel_coverage 0.786
_reflns_Friedel_fraction_full 1.000
_reflns_Friedel_fraction_max 0.990
_reflns_number_gt 1948
_reflns_number_total 3157
_reflns_threshold_expression 'I > 2\s(I)'
_cod_data_source_file d5cc00008d2.cif
_cod_data_source_block SUST_3517_0ma
_cod_depositor_comments 'Adding full bibliography for 7134308--7134310.cif.'
_cod_database_code 7134308
_shelx_shelxl_version_number 2018/3
_shelx_space_group_comment
;
The symmetry employed for this shelxl refinement is uniquely defined
by the following loop, which should always be used as a source of
symmetry information in preference to the above space-group names.
They are only intended as comments.
;
_shelx_estimated_absorpt_t_min 0.967
_shelx_estimated_absorpt_t_max 0.972

loop_
_space_group_symop_operation_xyz
'x, y, z'
'-x, -y, z+1/2'
'x+1/2, -y+1/2, z'
'-x+1/2, y+1/2, z+1/2'

loop_
_atom_site_label
_atom_site_type_symbol
_atom_site_fract_x
_atom_site_fract_y
_atom_site_fract_z
_atom_site_U_iso_or_equiv
_atom_site_adp_type
_atom_site_occupancy
_atom_site_site_symmetry_order
_atom_site_calc_flag
_atom_site_refinement_flags_posn
_atom_site_refinement_flags_adp
_atom_site_refinement_flags_occupancy
_atom_site_disorder_assembly
_atom_site_disorder_group
C1 C 0.4432(3) 0.8304(3) 0.5759(11) 0.0436(14) Uani 1 1 d . . . . .
C2 C 0.4999(4) 0.8920(4) 0.5909(14) 0.0639(19) Uani 1 1 d . . . . .
H2 H 0.490619 0.952735 0.571521 0.077 Uiso 1 1 calc R U . . .
C3 C 0.5692(4) 0.8624(5) 0.6345(18) 0.084(3) Uani 1 1 d . . . . .
H3 H 0.606958 0.902995 0.656425 0.101 Uiso 1 1 calc R U . . .
C4 C 0.5826(3) 0.7727(4) 0.6456(15) 0.0653(19) Uani 1 1 d . . . . .
H4 H 0.630116 0.752597 0.664429 0.078 Uiso 1 1 calc R U . . .
C5 C 0.5270(3) 0.7116(4) 0.6292(13) 0.0475(15) Uani 1 1 d . . . . .
H5 H 0.537591 0.651002 0.639489 0.057 Uiso 1 1 calc R U . . .
C6 C 0.4552(3) 0.7384(3) 0.5977(11) 0.0360(12) Uani 1 1 d . . . . .
C7 C 0.3951(2) 0.6734(3) 0.5575(9) 0.0296(11) Uani 1 1 d . . . . .
C8 C 0.3944(2) 0.5879(3) 0.6788(10) 0.0295(11) Uani 1 1 d . . . . .
C9 C 0.3423(3) 0.5266(3) 0.5922(11) 0.0373(13) Uani 1 1 d . . . . .
C10 C 0.2907(3) 0.5504(3) 0.4000(11) 0.0383(13) Uani 1 1 d . . . . .
H10 H 0.257689 0.507525 0.340985 0.046 Uiso 1 1 calc R U . . .
C11 C 0.2863(3) 0.6357(3) 0.2920(11) 0.0343(12) Uani 1 1 d . . . . .
C12 C 0.3386(2) 0.6968(3) 0.3754(10) 0.0287(11) Uani 1 1 d . . . . .
C13 C 0.4439(3) 0.5630(4) 0.9143(11) 0.0399(13) Uani 1 1 d . . . . .
H13A H 0.416070 0.534799 1.056574 0.060 Uiso 1 1 calc R U . . .
H13B H 0.466447 0.615948 0.985806 0.060 Uiso 1 1 calc R U . . .
H13C H 0.480577 0.522613 0.850130 0.060 Uiso 1 1 calc R U . . .
C14 C 0.3413(3) 0.4325(3) 0.7070(14) 0.0548(17) Uani 1 1 d . . . . .
H14A H 0.388131 0.405656 0.682694 0.082 Uiso 1 1 calc R U . . .
H14B H 0.305412 0.397824 0.611857 0.082 Uiso 1 1 calc R U . . .
H14C H 0.329677 0.434477 0.899107 0.082 Uiso 1 1 calc R U . . .
C15 C 0.2282(3) 0.6607(3) 0.0905(12) 0.0460(15) Uani 1 1 d . . . . .
H15A H 0.195778 0.611211 0.065809 0.069 Uiso 1 1 calc R U . . .
H15B H 0.250017 0.675880 -0.082334 0.069 Uiso 1 1 calc R U . . .
H15C H 0.201632 0.711141 0.159217 0.069 Uiso 1 1 calc R U . . .
N1 N 0.3333(2) 0.7870(3) 0.2857(9) 0.0373(11) Uani 1 1 d . . . . .
H1 H 0.318727 0.799837 0.122646 0.045 Uiso 1 1 calc R U . . .
O1 O 0.3110(2) 0.8546(3) 0.7398(8) 0.0553(11) Uani 1 1 d . . . . .
O2 O 0.3541(2) 0.9475(2) 0.3593(9) 0.0626(13) Uani 1 1 d . . . . .
S1 S 0.35527(8) 0.86376(8) 0.4985(3) 0.0428(4) Uani 1 1 d . . . . .

loop_
_atom_site_aniso_label
_atom_site_aniso_U_11
_atom_site_aniso_U_22
_atom_site_aniso_U_33
_atom_site_aniso_U_23
_atom_site_aniso_U_13
_atom_site_aniso_U_12
C1 0.057(3) 0.035(3) 0.039(4) -0.004(3) -0.011(3) -0.007(2)
C2 0.082(5) 0.037(3) 0.072(5) 0.001(3) -0.025(4) -0.017(3)
C3 0.075(5) 0.075(5) 0.104(6) -0.008(5) -0.029(5) -0.035(4)
C4 0.051(4) 0.066(4) 0.079(5) -0.003(4) -0.014(4) -0.018(3)
C5 0.046(3) 0.047(3) 0.049(4) -0.004(3) -0.006(3) -0.006(3)
C6 0.039(3) 0.040(3) 0.029(3) 0.002(2) -0.005(2) -0.001(2)
C7 0.034(3) 0.031(2) 0.023(3) -0.005(2) 0.000(2) 0.003(2)
C8 0.032(3) 0.034(3) 0.023(3) -0.001(2) -0.001(2) 0.008(2)
C9 0.044(3) 0.031(3) 0.037(3) 0.004(2) 0.006(2) 0.003(2)
C10 0.037(3) 0.035(3) 0.042(3) -0.005(2) 0.004(3) -0.001(2)
C11 0.033(3) 0.038(3) 0.031(3) -0.001(2) 0.000(2) 0.000(2)
C12 0.036(3) 0.027(3) 0.023(2) 0.000(2) 0.001(2) 0.003(2)
C13 0.042(3) 0.043(3) 0.034(3) 0.003(2) 0.002(2) 0.012(2)
C14 0.061(4) 0.037(3) 0.066(4) 0.006(3) 0.003(4) -0.005(3)
C15 0.044(3) 0.048(3) 0.046(4) -0.001(3) -0.012(3) 0.003(2)
N1 0.053(3) 0.030(2) 0.029(3) 0.0046(19) -0.011(2) 0.0024(19)
O1 0.081(3) 0.053(3) 0.031(2) 0.0021(18) 0.002(2) 0.028(2)
O2 0.103(3) 0.027(2) 0.057(3) 0.0129(19) -0.020(3) 0.002(2)
S1 0.0685(8) 0.0280(6) 0.0317(7) 0.0009(7) -0.0100(8) 0.0077(6)

loop_
_atom_type_symbol
_atom_type_description
_atom_type_scat_dispersion_real
_atom_type_scat_dispersion_imag
_atom_type_scat_source
C C 0.0033 0.0016 'International Tables Vol C Tables 4.2.6.8 and 6.1.1.4'
H H 0.0000 0.0000 'International Tables Vol C Tables 4.2.6.8 and 6.1.1.4'
N N 0.0061 0.0033 'International Tables Vol C Tables 4.2.6.8 and 6.1.1.4'
O O 0.0106 0.0060 'International Tables Vol C Tables 4.2.6.8 and 6.1.1.4'
S S 0.1246 0.1234 'International Tables Vol C Tables 4.2.6.8 and 6.1.1.4'

loop_
_geom_angle_atom_site_label_1
_geom_angle_atom_site_label_2
_geom_angle_atom_site_label_3
_geom_angle
_geom_angle_site_symmetry_1
_geom_angle_site_symmetry_3
_geom_angle_publ_flag
C2 C1 C6 121.9(5) . . ?
C2 C1 S1 121.3(4) . . ?
C6 C1 S1 116.6(4) . . ?
C3 C2 C1 119.5(6) . . ?
C4 C3 C2 119.6(6) . . ?
C3 C4 C5 121.0(6) . . ?
C4 C5 C6 121.6(5) . . ?
C5 C6 C1 116.3(5) . . ?
C5 C6 C7 122.3(4) . . ?
C1 C6 C7 121.0(4) . . ?
C8 C7 C12 118.8(4) . . ?
C8 C7 C6 123.1(4) . . ?
C12 C7 C6 118.0(4) . . ?
C9 C8 C7 118.5(4) . . ?
C9 C8 C13 118.9(4) . . ?
C7 C8 C13 122.4(4) . . ?
C10 C9 C8 120.7(4) . . ?
C10 C9 C14 118.8(5) . . ?
C8 C9 C14 120.5(5) . . ?
C9 C10 C11 122.4(5) . . ?
C10 C11 C12 117.2(5) . . ?
C10 C11 C15 121.4(5) . . ?
C12 C11 C15 121.4(4) . . ?
C11 C12 C7 122.1(4) . . ?
C11 C12 N1 119.2(4) . . ?
C7 C12 N1 118.6(4) . . ?
C12 N1 S1 117.8(3) . . ?
O2 S1 O1 117.7(3) . . ?
O2 S1 N1 108.7(2) . . ?
O1 S1 N1 108.5(2) . . ?
O2 S1 C1 111.7(3) . . ?
O1 S1 C1 109.0(3) . . ?
N1 S1 C1 99.8(2) . . ?

loop_
_geom_bond_atom_site_label_1
_geom_bond_atom_site_label_2
_geom_bond_distance
_geom_bond_site_symmetry_2
_geom_bond_publ_flag
C1 C2 1.396(8) . ?
C1 C6 1.399(7) . ?
C1 S1 1.737(6) . ?
C2 C3 1.370(9) . ?
C3 C4 1.366(9) . ?
C4 C5 1.377(7) . ?
C5 C6 1.390(7) . ?
C6 C7 1.487(6) . ?
C7 C8 1.411(6) . ?
C7 C12 1.412(6) . ?
C8 C9 1.394(6) . ?
C8 C13 1.512(7) . ?
C9 C10 1.381(7) . ?
C9 C14 1.516(7) . ?
C10 C11 1.383(7) . ?
C11 C12 1.390(7) . ?
C11 C15 1.500(7) . ?
C12 N1 1.423(6) . ?
N1 S1 1.600(4) . ?
O1 S1 1.437(4) . ?
O2 S1 1.425(4) . ?

loop_
_geom_torsion_atom_site_label_1
_geom_torsion_atom_site_label_2
_geom_torsion_atom_site_label_3
_geom_torsion_atom_site_label_4
_geom_torsion
_geom_torsion_site_symmetry_1
_geom_torsion_site_symmetry_2
_geom_torsion_site_symmetry_3
_geom_torsion_site_symmetry_4
_geom_torsion_publ_flag
C6 C1 C2 C3 -1.5(10) . . . . ?
S1 C1 C2 C3 -175.7(6) . . . . ?
C1 C2 C3 C4 4.1(12) . . . . ?
C2 C3 C4 C5 -3.7(12) . . . . ?
C3 C4 C5 C6 0.8(10) . . . . ?
C4 C5 C6 C1 1.7(8) . . . . ?
C4 C5 C6 C7 175.1(6) . . . . ?
C2 C1 C6 C5 -1.3(8) . . . . ?
S1 C1 C6 C5 173.1(4) . . . . ?
C2 C1 C6 C7 -174.7(5) . . . . ?
S1 C1 C6 C7 -0.3(7) . . . . ?
C5 C6 C7 C8 33.4(7) . . . . ?
C1 C6 C7 C8 -153.5(5) . . . . ?
C5 C6 C7 C12 -142.4(5) . . . . ?
C1 C6 C7 C12 30.6(7) . . . . ?
C12 C7 C8 C9 6.6(6) . . . . ?
C6 C7 C8 C9 -169.2(5) . . . . ?
C12 C7 C8 C13 -168.3(4) . . . . ?
C6 C7 C8 C13 15.9(7) . . . . ?
C7 C8 C9 C10 -2.5(7) . . . . ?
C13 C8 C9 C10 172.5(5) . . . . ?
C7 C8 C9 C14 177.3(5) . . . . ?
C13 C8 C9 C14 -7.7(7) . . . . ?
C8 C9 C10 C11 -2.4(8) . . . . ?
C14 C9 C10 C11 177.8(5) . . . . ?
C9 C10 C11 C12 2.9(8) . . . . ?
C9 C10 C11 C15 -177.9(5) . . . . ?
C10 C11 C12 C7 1.4(7) . . . . ?
C15 C11 C12 C7 -177.8(5) . . . . ?
C10 C11 C12 N1 -175.4(5) . . . . ?
C15 C11 C12 N1 5.4(7) . . . . ?
C8 C7 C12 C11 -6.1(7) . . . . ?
C6 C7 C12 C11 169.9(5) . . . . ?
C8 C7 C12 N1 170.7(4) . . . . ?
C6 C7 C12 N1 -13.3(6) . . . . ?
C11 C12 N1 S1 142.2(4) . . . . ?
C7 C12 N1 S1 -34.6(6) . . . . ?
C12 N1 S1 O2 173.4(4) . . . . ?
C12 N1 S1 O1 -57.6(4) . . . . ?
C12 N1 S1 C1 56.3(4) . . . . ?
C2 C1 S1 O2 21.7(6) . . . . ?
C6 C1 S1 O2 -152.7(4) . . . . ?
C2 C1 S1 O1 -110.0(5) . . . . ?
C6 C1 S1 O1 75.5(5) . . . . ?
C2 C1 S1 N1 136.4(5) . . . . ?
C6 C1 S1 N1 -38.0(5) . . . . ?
